data_4350300
loop_
_publ_author_name
'Ruiz, Jos\'e'
'Lorenzo, Julia'
'Sanglas, Laura'
'Cutillas, Natalia'
'Vicente, Consuelo'
'Villa, Mar\'ia Dolores'
'Avil\'es, Francesc X'
'L\'opez, Gregorio'
'Moreno, Virtudes'
'P\'erez, Jos\'e'
'Bautista, Delia'

_publ_section_title
;
 Palladium(II) and platinum(II) organometallic complexes with the model
 nucleobase anions of thymine, uracil, and cytosine: antitumor activity
 and interactions with DNA of the platinum compounds.
;
_journal_issue 16
_journal_name_full 'Inorganic chemistry'
_journal_page_first 6347
_journal_page_last 6360
_journal_paper_doi 10.1021/ic060374e
_journal_volume 45
_journal_year 2006
_chemical_formula_sum 'C34 H54 F5 N5 O6 Pd'
_chemical_formula_weight 830.22
_space_group_IT_number 14
_space_group_name_Hall '-P 2yn'
_space_group_name_H-M_alt 'P 1 21/n 1'
_symmetry_cell_setting monoclinic
_symmetry_space_group_name_H-M 'P 1 21/n 1'
_atom_sites_solution_hydrogens geom
_atom_sites_solution_primary Patterson
_atom_sites_solution_secondary difmap
_audit_creation_method shelxl-97
_cell_angle_alpha 90.00
_cell_angle_beta 97.43(1)
_cell_angle_gamma 90.00
_cell_formula_units_Z 4
_cell_length_a 15.419(1)
_cell_length_b 16.771(1)
_cell_length_c 15.510(1)
_cell_measurement_temperature 293(2)
_cell_volume 3977.1(4)
_computing_structure_refinement 'shelxl-97 (sheldrick, 1997)'
_computing_structure_solution 'shelxs-97 (sheldrick, 1990)'
_diffrn_ambient_temperature 293(2)
_diffrn_measured_fraction_theta_full 0.000
_diffrn_measured_fraction_theta_max 0.998
_diffrn_radiation_monochromator graphite
_diffrn_radiation_source 'fine-focus sealed tube'
_diffrn_radiation_type mok\a
_diffrn_radiation_wavelength 0.71073
_diffrn_reflns_av_R_equivalents 0.0328
_diffrn_reflns_av_sigmaI/netI 0.0460
_diffrn_reflns_limit_h_max 18
_diffrn_reflns_limit_h_min -18
_diffrn_reflns_limit_k_max 19
_diffrn_reflns_limit_k_min 0
_diffrn_reflns_limit_l_max 18
_diffrn_reflns_limit_l_min -18
_diffrn_reflns_number 13970
_diffrn_reflns_theta_full 0.50
_diffrn_reflns_theta_max 25.00
_diffrn_reflns_theta_min 3.06
_exptl_absorpt_coefficient_mu 0.537
_exptl_absorpt_correction_type none
_exptl_crystal_colour yellow
_exptl_crystal_density_diffrn 1.387
_exptl_crystal_density_method 'not measured'
_exptl_crystal_F_000 1728
_exptl_crystal_size_max .4
_exptl_crystal_size_mid .3
_exptl_crystal_size_min .2
_refine_diff_density_max 0.639
_refine_diff_density_min -0.326
_refine_diff_density_rms 0.063
_refine_ls_extinction_method none
_refine_ls_goodness_of_fit_ref 1.066
_refine_ls_hydrogen_treatment mixed
_refine_ls_matrix_type full
_refine_ls_number_parameters 476
_refine_ls_number_reflns 6990
_refine_ls_number_restraints 58
_refine_ls_restrained_S_all 1.118
_refine_ls_R_factor_all 0.0750
_refine_ls_R_factor_gt 0.0487
_refine_ls_shift/su_max 0.062
_refine_ls_shift/su_mean 0.002
_refine_ls_structure_factor_coef Fsqd
_refine_ls_weighting_details 'calc w=1/[\s^2^(fo^2^)+(0.0657p)^2^+0.4929p] where p=(fo^2^+2fc^2^)/3'
_refine_ls_weighting_scheme calc
_refine_ls_wR_factor_gt 0.1180
_refine_ls_wR_factor_ref 0.1284
_reflns_number_gt 5030
_reflns_number_total 6990
_reflns_threshold_expression >2sigma(i)
_cod_data_source_file ic060374esi20060307_051734.cif
_cod_data_source_block complex14
_cod_depositor_comments
;
The following automatic conversions were performed:

data item '_atom_site_adp_type' value 'uani' was changed to 'Uani' in
accordance with the
/home/saulius/struct/COD-crude-data/automatic-downloads/DataCite-retrospective/ACS/depositions/lib/dictionaries/cif_core.dic
dictionary named 'cif_core.dic' version 2.4.2 last updated on
2011-04-26 (51 times).

data item '_atom_site_adp_type' value 'uiso' was changed to 'Uiso' in
accordance with the
/home/saulius/struct/COD-crude-data/automatic-downloads/DataCite-retrospective/ACS/depositions/lib/dictionaries/cif_core.dic
dictionary named 'cif_core.dic' version 2.4.2 last updated on
2011-04-26 (54 times).

data item '_refine_ls_structure_factor_coef' value 'fsqd' was changed
to 'Fsqd' in accordance with the
/home/saulius/struct/COD-crude-data/automatic-downloads/DataCite-retrospective/ACS/depositions/lib/dictionaries/cif_core.dic
dictionary named 'cif_core.dic' version 2.4.2 last updated on
2011-04-26.

data item '_atom_site_refinement_flags' value 'd' was changed to 'D'
in accordance with the
/home/saulius/struct/COD-crude-data/automatic-downloads/DataCite-retrospective/ACS/depositions/lib/dictionaries/cif_core.dic
dictionary named 'cif_core.dic' version 2.4.2 last updated on
2011-04-26 (4 times).

data item '_atom_site_refinement_flags' value 'du' was changed to
'DU' in accordance with the
/home/saulius/struct/COD-crude-data/automatic-downloads/DataCite-retrospective/ACS/depositions/lib/dictionaries/cif_core.dic
dictionary named 'cif_core.dic' version 2.4.2 last updated on
2011-04-26 (2 times).

data item '_atom_site_refinement_flags' value 'r' was changed to 'R'
in accordance with the
/home/saulius/struct/COD-crude-data/automatic-downloads/DataCite-retrospective/ACS/depositions/lib/dictionaries/cif_core.dic
dictionary named 'cif_core.dic' version 2.4.2 last updated on
2011-04-26 (50 times).

data item '_atom_site_refinement_flags' value 'u' was changed to 'U'
in accordance with the
/home/saulius/struct/COD-crude-data/automatic-downloads/DataCite-retrospective/ACS/depositions/lib/dictionaries/cif_core.dic
dictionary named 'cif_core.dic' version 2.4.2 last updated on
2011-04-26 (8 times).

Automatic conversion script
Id: cif_fix_values 6909 2019-04-08 15:41:33Z antanas 
;
_cod_original_cell_volume 3977.1
_cod_original_sg_symbol_H-M 'P 21/n'
_cod_database_code 4350300

loop_
_symmetry_equiv_pos_as_xyz
'x, y, z'
'-x+1/2, y+1/2, -z+1/2'
'-x, -y, -z'
'x-1/2, -y-1/2, z-1/2'

loop_
_atom_site_label
_atom_site_type_symbol
_atom_site_fract_x
_atom_site_fract_y
_atom_site_fract_z
_atom_site_U_iso_or_equiv
_atom_site_adp_type
_atom_site_occupancy
_atom_site_symmetry_multiplicity
_atom_site_calc_flag
_atom_site_refinement_flags
Pd1 Pd 0.45393(2) 0.38891(2) 0.57965(2) 0.04919(13) Uani 1 1 d .
N1 N 0.3598(2) 0.3481(2) 0.4839(2) 0.0539(9) Uani 1 1 d .
N2 N 0.3067(3) 0.3311(3) 0.3337(3) 0.0764(12) Uani 1 1 d .
C4 C 0.2905(3) 0.3042(3) 0.5067(4) 0.0637(12) Uani 1 1 d .
C3 C 0.2273(3) 0.2761(3) 0.4392(3) 0.0591(12) Uani 1 1 d .
C2 C 0.2381(3) 0.2900(3) 0.3575(4) 0.0711(14) Uani 1 1 d .
H2 H 0.1963 0.2705 0.3140 0.085 Uiso 1 1 calc R
O4 O 0.6549(2) 0.4056(2) 0.5898(2) 0.0726(9) Uani 1 1 d .
O3 O 0.4465(3) 0.4614(2) 0.7631(2) 0.0780(10) Uani 1 1 d .
N3 N 0.5482(2) 0.4240(2) 0.6762(2) 0.0536(9) Uani 1 1 d .
C9 C 0.6985(3) 0.4233(3) 0.7351(3) 0.0641(13) Uani 1 1 d .
N4 N 0.5908(4) 0.4587(3) 0.8244(3) 0.0845(13) Uani 1 1 d .
C8 C 0.6755(4) 0.4446(3) 0.8124(4) 0.0850(17) Uani 1 1 d .
H8 H 0.7190 0.4499 0.8596 0.102 Uiso 1 1 calc R
C7 C 0.5236(4) 0.4479(3) 0.7540(3) 0.0616(12) Uani 1 1 d .
C11 C 0.5638(5) 0.4843(5) 0.9101(4) 0.111(2) Uani 1 1 d .
H11a H 0.5015 0.4915 0.9038 0.167 Uiso 1 1 calc R
H11b H 0.5922 0.5336 0.9280 0.167 Uiso 1 1 calc R
H11c H 0.5804 0.4440 0.9530 0.167 Uiso 1 1 calc R
C12 C 0.7910(4) 0.4080(5) 0.7248(5) 0.114(2) Uani 1 1 d .
H12a H 0.7954 0.3941 0.6655 0.170 Uiso 1 1 calc R
H12b H 0.8129 0.3649 0.7622 0.170 Uiso 1 1 calc R
H12c H 0.8250 0.4551 0.7400 0.170 Uiso 1 1 calc R
O1 O 0.4321(2) 0.4024(2) 0.3793(2) 0.0735(10) Uani 1 1 d .
O2 O 0.2828(2) 0.2898(2) 0.5835(2) 0.0758(10) Uani 1 1 d .
C1 C 0.3706(3) 0.3629(3) 0.3994(3) 0.0577(12) Uani 1 1 d .
C6 C 0.1485(4) 0.2351(4) 0.4635(5) 0.102(2) Uani 1 1 d .
H6a H 0.1123 0.2180 0.4118 0.153 Uiso 1 1 calc R
H6b H 0.1162 0.2712 0.4953 0.153 Uiso 1 1 calc R
H6c H 0.1662 0.1896 0.4991 0.153 Uiso 1 1 calc R
F14 F 0.4633(2) 0.2768(2) 0.7478(2) 0.0949(10) Uani 1 1 d .
C13 C 0.4954(3) 0.2783(3) 0.6032(3) 0.0623(12) Uani 1 1 d .
C14 C 0.4969(3) 0.2411(3) 0.6813(4) 0.0730(14) Uani 1 1 d .
C5 C 0.3162(4) 0.3454(4) 0.2414(4) 0.0969(19) Uani 1 1 d .
H5a H 0.3683 0.3759 0.2377 0.145 Uiso 1 1 calc R
H5b H 0.2664 0.3744 0.2142 0.145 Uiso 1 1 calc R
H5c H 0.3202 0.2953 0.2123 0.145 Uiso 1 1 calc R
C15 C 0.5311(4) 0.1653(4) 0.6988(5) 0.0925(19) Uani 1 1 d .
F18 F 0.5370(3) 0.2660(2) 0.4617(3) 0.1157(13) Uani 1 1 d .
C10 C 0.6342(3) 0.4173(3) 0.6629(3) 0.0610(12) Uani 1 1 d .
F15 F 0.5287(3) 0.1316(2) 0.7775(3) 0.1301(15) Uani 1 1 d .
F17 F 0.6019(4) 0.1210(3) 0.4937(4) 0.173(2) Uani 1 1 d U
F16 F 0.5997(3) 0.0516(3) 0.6501(4) 0.165(2) Uani 1 1 d U
C16 C 0.5672(5) 0.1254(4) 0.6361(7) 0.110(2) Uani 1 1 d .
C18 C 0.5336(4) 0.2355(3) 0.5420(4) 0.0802(16) Uani 1 1 d .
C17 C 0.5681(5) 0.1611(4) 0.5576(6) 0.115(2) Uani 1 1 d .
O5 O 0.4216(2) 0.51195(19) 0.5576(2) 0.0546(7) Uani 1 1 d DU
N5 N 0.2498(3) -0.3612(3) 0.6901(3) 0.0738(12) Uani 1 1 d .
C27 C 0.2098(4) -0.3752(3) 0.7729(4) 0.0779(15) Uani 1 1 d .
H27a H 0.2131 -0.3257 0.8056 0.094 Uiso 1 1 calc R
H27b H 0.1484 -0.3876 0.7572 0.094 Uiso 1 1 calc R
C19 C 0.2017(4) -0.2902(3) 0.6451(4) 0.0800(16) Uani 1 1 d .
H19a H 0.1396 -0.3022 0.6363 0.096 Uiso 1 1 calc R
H19b H 0.2100 -0.2446 0.6838 0.096 Uiso 1 1 calc R
C23 C 0.2407(4) -0.4352(4) 0.6318(4) 0.0929(19) Uani 1 1 d .
H23a H 0.2670 -0.4237 0.5796 0.112 Uiso 1 1 calc R
H23b H 0.2739 -0.4783 0.6620 0.112 Uiso 1 1 calc R
c31 c 0.3458(4) -0.3452(4) 0.7088(4) 0.0906(18) Uani 1 1 d .
h31a h 0.3697 -0.3408 0.6541 0.109 Uiso 1 1 calc R
h31b h 0.3738 -0.3902 0.7402 0.109 Uiso 1 1 calc R
c21 c 0.1792(6) -0.1931(6) 0.5215(6) 0.143(3) Uani 1 1 d .
h21a h 0.1921 -0.1491 0.5617 0.172 Uiso 1 1 calc R
h21b h 0.2005 -0.1786 0.4674 0.172 Uiso 1 1 calc R
c32 c 0.3678(4) -0.2707(5) 0.7609(6) 0.120(3) Uani 1 1 d .
h32a h 0.3334 -0.2267 0.7340 0.144 Uiso 1 1 calc R
h32b h 0.3522 -0.2780 0.8190 0.144 Uiso 1 1 calc R
c20 c 0.2291(5) -0.2670(5) 0.5590(5) 0.121(3) Uani 1 1 d .
h20a h 0.2181 -0.3110 0.5185 0.145 Uiso 1 1 calc R
h20b h 0.2914 -0.2561 0.5663 0.145 Uiso 1 1 calc R
c24 c 0.1485(5) -0.4637(5) 0.6052(5) 0.135(3) Uani 1 1 d .
h24a h 0.1138 -0.4200 0.5781 0.162 Uiso 1 1 calc R
h24b h 0.1232 -0.4795 0.6567 0.162 Uiso 1 1 calc R
c25 c 0.1442(7) -0.5337(5) 0.5422(6) 0.158(3) Uani 1 1 d U
h25a h 0.1972 -0.5648 0.5566 0.189 Uiso 1 1 calc R
h25b h 0.0957 -0.5673 0.5535 0.189 Uiso 1 1 calc R
c33 c 0.4560(7) -0.2518(8) 0.7665(8) 0.194(4) Uani 1 1 d U
h33a h 0.4741 -0.2573 0.7092 0.232 Uiso 1 1 calc R
h33b h 0.4888 -0.2904 0.8042 0.232 Uiso 1 1 calc R
c34 c 0.4808(7) -0.1689(8) 0.8003(8) 0.203(5) Uani 1 1 d U
h34a h 0.5429 -0.1617 0.8027 0.304 Uiso 1 1 calc R
h34b h 0.4643 -0.1626 0.8575 0.304 Uiso 1 1 calc R
h34c h 0.4510 -0.1298 0.7620 0.304 Uiso 1 1 calc R
c28 c 0.2505(5) -0.4402(4) 0.8318(4) 0.105(2) Uani 1 1 d .
h28a h 0.3037 -0.4204 0.8652 0.126 Uiso 1 1 calc R
h28b h 0.2661 -0.4847 0.7969 0.126 Uiso 1 1 calc R
c29 c 0.1879(7) -0.4690(6) 0.8939(6) 0.153(3) Uani 1 1 d U
h29a h 0.1352 -0.4876 0.8588 0.184 Uiso 1 1 calc R
h29b h 0.2145 -0.5150 0.9247 0.184 Uiso 1 1 calc R
c30 c 0.1637(8) -0.4193(8) 0.9528(8) 0.192(5) Uani 1 1 d .
h30a h 0.1248 -0.4462 0.9867 0.288 Uiso 1 1 calc R
h30b h 0.1344 -0.3742 0.9241 0.288 Uiso 1 1 calc R
h30c h 0.2145 -0.4015 0.9903 0.288 Uiso 1 1 calc R
c22 c 0.0926(9) -0.2026(8) 0.5064(8) 0.224(5) Uani 1 1 d U
h22a h 0.0660 -0.1542 0.4829 0.336 Uiso 1 1 calc R
h22b h 0.0705 -0.2153 0.5599 0.336 Uiso 1 1 calc R
h22c h 0.0790 -0.2453 0.4656 0.336 Uiso 1 1 calc R
c26 c 0.1357(8) -0.5198(7) 0.4609(6) 0.193(4) Uani 1 1 d U
h26a h 0.1310 -0.5693 0.4296 0.289 Uiso 1 1 calc R
h26b h 0.1858 -0.4909 0.4469 0.289 Uiso 1 1 calc R
h26c h 0.0839 -0.4887 0.4448 0.289 Uiso 1 1 calc R
h51 h 0.466(2) 0.535(3) 0.576(3) 0.10(2) Uiso 1 1 d DU
h52 h 0.401(3) 0.529(3) 0.5116(18) 0.056(15) Uiso 1 1 d D
o6 o 0.2881(3) 0.3806(3) 0.7348(3) 0.0888(12) Uani 1 1 d D
h61 h 0.285(3) 0.354(3) 0.692(2) 0.059(17) Uiso 1 1 d D
h62 h 0.334(2) 0.403(3) 0.744(4) 0.08(2) Uiso 1 1 d D

loop_
_atom_site_aniso_label
_atom_site_aniso_U_11
_atom_site_aniso_U_22
_atom_site_aniso_U_33
_atom_site_aniso_U_23
_atom_site_aniso_U_13
_atom_site_aniso_U_12
Pd1 0.0510(2) 0.0459(2) 0.0517(2) -0.00130(17) 0.01092(14) -0.00162(16)
N1 0.055(2) 0.050(2) 0.058(2) -0.0030(18) 0.0100(18) -0.0044(18)
N2 0.086(3) 0.069(3) 0.073(3) -0.002(2) 0.003(2) -0.004(2)
c4 0.066(3) 0.050(3) 0.076(4) -0.003(3) 0.013(3) 0.002(2)
c3 0.053(3) 0.055(3) 0.069(3) -0.010(2) 0.008(2) -0.013(2)
c2 0.059(3) 0.059(3) 0.091(4) -0.013(3) -0.004(3) -0.006(2)
o4 0.060(2) 0.090(3) 0.069(2) -0.0028(19) 0.0138(17) 0.0000(18)
o3 0.080(3) 0.082(3) 0.075(2) -0.0182(19) 0.022(2) 0.004(2)
N3 0.057(2) 0.050(2) 0.054(2) 0.0002(18) 0.0073(18) -0.0011(18)
c9 0.056(3) 0.070(3) 0.063(3) 0.000(3) -0.007(2) -0.004(2)
N4 0.105(4) 0.081(3) 0.064(3) -0.002(2) 0.001(3) 0.006(3)
c8 0.081(4) 0.079(4) 0.086(4) 0.006(3) -0.024(3) -0.004(3)
c7 0.079(4) 0.049(3) 0.058(3) -0.003(2) 0.012(3) -0.002(2)
c11 0.140(6) 0.116(6) 0.076(4) -0.033(4) 0.008(4) 0.012(5)
c12 0.071(4) 0.156(7) 0.109(5) 0.006(5) -0.004(4) -0.009(4)
o1 0.086(2) 0.074(2) 0.062(2) 0.0006(17) 0.0117(18) -0.0287(19)
o2 0.079(2) 0.076(2) 0.075(2) -0.0014(19) 0.0226(19) -0.0201(19)
c1 0.066(3) 0.044(2) 0.061(3) -0.006(2) 0.003(2) -0.003(2)
c6 0.082(4) 0.098(5) 0.128(5) -0.020(4) 0.022(4) -0.034(4)
f14 0.120(3) 0.091(2) 0.076(2) 0.0103(18) 0.0234(19) -0.005(2)
c13 0.061(3) 0.050(3) 0.076(3) 0.001(3) 0.006(2) 0.000(2)
c14 0.072(3) 0.063(3) 0.083(4) 0.002(3) 0.005(3) -0.001(3)
c5 0.120(5) 0.100(5) 0.067(4) 0.000(3) -0.002(3) -0.013(4)
c15 0.086(4) 0.073(4) 0.113(5) 0.030(4) -0.007(4) 0.002(3)
f18 0.151(3) 0.102(3) 0.105(3) -0.002(2) 0.061(3) 0.025(2)
c10 0.065(3) 0.051(3) 0.067(3) 0.003(2) 0.009(3) -0.001(2)
f15 0.139(3) 0.111(3) 0.133(3) 0.061(3) -0.007(3) -0.003(3)
f17 0.201(5) 0.116(3) 0.214(5) -0.022(3) 0.079(4) 0.057(3)
f16 0.178(4) 0.094(3) 0.222(5) 0.034(3) 0.019(4) 0.053(3)
c16 0.105(5) 0.067(4) 0.158(8) 0.021(5) 0.016(5) 0.032(4)
c18 0.078(4) 0.063(3) 0.103(5) 0.003(3) 0.024(3) 0.006(3)
c17 0.114(6) 0.082(5) 0.156(7) -0.015(5) 0.046(5) 0.031(4)
o5 0.057(2) 0.0510(19) 0.057(2) 0.0004(17) 0.0102(17) -0.0013(16)
N5 0.077(3) 0.077(3) 0.069(3) -0.008(2) 0.018(2) 0.025(2)
c27 0.087(4) 0.078(4) 0.073(3) -0.010(3) 0.023(3) 0.016(3)
c19 0.090(4) 0.073(4) 0.080(4) 0.003(3) 0.023(3) 0.020(3)
c23 0.103(5) 0.093(4) 0.082(4) -0.023(3) 0.009(4) 0.036(4)
c31 0.079(4) 0.114(5) 0.081(4) -0.006(4) 0.022(3) 0.019(4)
c21 0.132(7) 0.174(9) 0.124(7) 0.035(6) 0.020(6) -0.008(7)
c32 0.078(5) 0.135(7) 0.152(7) -0.017(6) 0.034(5) -0.006(4)
c20 0.132(6) 0.138(7) 0.099(5) 0.036(5) 0.032(5) 0.033(5)
c24 0.146(7) 0.103(6) 0.147(7) -0.054(5) -0.015(6) 0.039(5)
c25 0.210(8) 0.113(6) 0.135(6) -0.039(5) -0.033(6) 0.044(5)
c33 0.163(7) 0.220(9) 0.204(8) -0.065(7) 0.050(7) -0.018(7)
c34 0.169(7) 0.203(9) 0.240(9) -0.026(8) 0.045(7) -0.047(7)
c28 0.130(6) 0.102(5) 0.086(4) 0.001(4) 0.022(4) 0.040(4)
c29 0.207(8) 0.137(6) 0.128(6) 0.025(5) 0.069(6) 0.041(6)
c30 0.207(12) 0.191(11) 0.181(11) 0.066(10) 0.036(9) 0.037(9)
c22 0.220(9) 0.217(9) 0.224(9) 0.073(7) -0.005(8) 0.006(8)
c26 0.254(9) 0.190(8) 0.134(7) -0.029(6) 0.025(7) 0.063(7)
o6 0.087(3) 0.085(3) 0.099(4) -0.014(3) 0.028(3) -0.007(3)

loop_
_atom_type_symbol
_atom_type_description
_atom_type_scat_dispersion_real
_atom_type_scat_dispersion_imag
_atom_type_scat_source
C C 0.0033 0.0016 'international tables vol c tables 4.2.6.8 and 6.1.1.4'
H H 0.0000 0.0000 'international tables vol c tables 4.2.6.8 and 6.1.1.4'
F F 0.0171 0.0103 'international tables vol c tables 4.2.6.8 and 6.1.1.4'
N N 0.0061 0.0033 'international tables vol c tables 4.2.6.8 and 6.1.1.4'
O O 0.0106 0.0060 'international tables vol c tables 4.2.6.8 and 6.1.1.4'
Pd Pd -0.9988 1.0072 'international tables vol c tables 4.2.6.8 and 6.1.1.4'

loop_
_geom_angle_atom_site_label_1
_geom_angle_atom_site_label_2
_geom_angle_atom_site_label_3
_geom_angle
c13 Pd1 N3 87.28(18)
c13 Pd1 N1 90.14(18)
N3 Pd1 N1 177.37(14)
c13 Pd1 o5 174.62(17)
N3 Pd1 o5 88.17(15)
N1 Pd1 o5 94.43(15)
c1 N1 c4 122.5(4)
c1 N1 Pd1 118.1(3)
c4 N1 Pd1 119.3(3)
c2 N2 c1 119.1(4)
c2 N2 c5 121.8(5)
c1 N2 c5 119.1(5)
o2 c4 N1 121.7(5)
o2 c4 c3 120.3(5)
N1 c4 c3 117.9(5)
c2 c3 c4 119.5(5)
c2 c3 c6 122.2(5)
c4 c3 c6 118.2(5)
c3 c2 N2 123.5(5)
c7 N3 c10 122.6(4)
c7 N3 Pd1 118.7(3)
c10 N3 Pd1 118.6(3)
c8 c9 c10 119.4(5)
c8 c9 c12 120.9(5)
c10 c9 c12 119.7(5)
c8 N4 c7 119.4(5)
c8 N4 c11 123.3(5)
c7 N4 c11 117.3(5)
c9 c8 N4 122.5(5)
o3 c7 N3 122.3(5)
o3 c7 N4 120.4(5)
N3 c7 N4 117.3(5)
o1 c1 N1 122.3(4)
o1 c1 N2 120.3(4)
N1 c1 N2 117.4(4)
c14 c13 c18 114.5(5)
c14 c13 Pd1 124.2(4)
c18 c13 Pd1 121.0(4)
f14 c14 c13 120.8(5)
f14 c14 c15 115.4(6)
c13 c14 c15 123.8(6)
f15 c15 c16 120.2(6)
f15 c15 c14 120.4(7)
c16 c15 c14 119.4(6)
o4 c10 N3 121.4(5)
o4 c10 c9 120.4(5)
N3 c10 c9 118.2(5)
f16 c16 c17 120.3(8)
f16 c16 c15 121.1(8)
c17 c16 c15 118.5(6)
f18 c18 c17 116.6(6)
f18 c18 c13 120.5(5)
c17 c18 c13 122.9(6)
f17 c17 c16 119.1(7)
f17 c17 c18 120.0(8)
c16 c17 c18 120.8(7)
c31 N5 c27 111.4(4)
c31 N5 c19 111.1(5)
c27 N5 c19 106.4(4)
c31 N5 c23 105.8(4)
c27 N5 c23 111.1(5)
c19 N5 c23 111.1(4)
c28 c27 N5 116.3(5)
c20 c19 N5 115.7(5)
c24 c23 N5 115.4(5)
N5 c31 c32 113.7(5)
c22 c21 c20 114.3(10)
c33 c32 c31 112.0(7)
c19 c20 c21 111.2(6)
c23 c24 c25 112.3(7)
c26 c25 c24 118.9(10)
c32 c33 c34 115.6(10)
c27 c28 c29 111.3(6)
c30 c29 c28 119.5(10)

loop_
_geom_bond_atom_site_label_1
_geom_bond_atom_site_label_2
_geom_bond_distance
Pd1 c13 1.981(5)
Pd1 N3 2.034(4)
Pd1 N1 2.056(4)
Pd1 o5 2.140(3)
N1 c1 1.365(6)
N1 c4 1.380(6)
N2 c2 1.354(6)
N2 c1 1.425(6)
N2 c5 1.477(7)
c4 o2 1.236(6)
c4 c3 1.415(7)
c3 c2 1.319(7)
c3 c6 1.487(7)
o4 c10 1.233(6)
o3 c7 1.236(6)
N3 c7 1.370(6)
N3 c10 1.373(6)
c9 c8 1.342(8)
c9 c10 1.400(6)
c9 c12 1.478(8)
N4 c8 1.364(7)
N4 c7 1.417(7)
N4 c11 1.505(7)
o1 c1 1.231(5)
f14 c14 1.353(6)
c13 c14 1.359(7)
c13 c18 1.382(7)
c14 c15 1.389(8)
c15 f15 1.350(7)
c15 c16 1.359(10)
f18 c18 1.354(7)
f17 c17 1.355(8)
f16 c16 1.343(7)
c16 c17 1.357(10)
c18 c17 1.367(9)
N5 c31 1.495(7)
N5 c27 1.513(7)
N5 c19 1.523(7)
N5 c23 1.531(7)
c27 c28 1.507(8)
c19 c20 1.504(8)
c23 c24 1.507(9)
c31 c32 1.502(9)
c21 c22 1.336(12)
c21 c20 1.533(11)
c32 c33 1.390(11)
c24 c25 1.524(10)
c25 c26 1.273(11)
c33 c34 1.517(13)
c28 c29 1.527(10)
c29 c30 1.325(13)

loop_
_geom_hbond_atom_site_label_D
_geom_hbond_atom_site_label_H
_geom_hbond_atom_site_label_A
_geom_hbond_distance_DH
_geom_hbond_distance_HA
_geom_hbond_distance_DA
_geom_hbond_angle_DHA
_geom_hbond_site_symmetry_A
o6 h62 o3 0.79(2) 1.99(2) 2.777(6) 178(6) .
o6 h61 o2 0.79(2) 2.00(2) 2.790(6) 177(5) .
o5 h51 o1 0.81(2) 1.94(2) 2.746(5) 175(6) 3_666
o5 h52 o4 0.79(2) 2.02(2) 2.799(5) 167(5) 3_666
